data_2221270
loop_
_publ_author_name
'Bai, Xian-Qun'
'Zhang, Shu-Hua'

_publ_section_title
Bis{2-[6-(1<i>H</i>-benzimidazol-2-yl-\k<i>N</i>^3^)-2-pyridyl-\k<i>N</i>]benzimidazolato-\k<i>N</i>}manganese(II)
_journal_coeditor_code BI2351
_journal_issue 4
_journal_name_full 'Acta Crystallographica Section E'
_journal_page_first m397
_journal_paper_doi 10.1107/S1600536809008411
_journal_volume 65
_journal_year 2009
_chemical_formula_iupac '[Mn (C19 H12 N5)2]'
_chemical_formula_moiety 'C38 H24 Mn N10'
_chemical_formula_sum 'C38 H24 Mn N10'
_chemical_formula_weight 675.61
_chemical_name_systematic
;
Bis{2-[6-(1<i>H</i>-benzimidazol-2-yl-\k<i>N</i>^3^)-2-pyridyl-
\k<i>N</i>]benzimidazolato-\k<i>N</i>}manganese(II)
;
_space_group_IT_number 118
_symmetry_cell_setting tetragonal
_symmetry_space_group_name_Hall 'P -4 -2n'
_symmetry_space_group_name_H-M 'P -4 n 2'
_atom_sites_solution_hydrogens geom
_atom_sites_solution_primary direct
_atom_sites_solution_secondary difmap
_audit_creation_method SHELXL-97
_cell_angle_alpha 90.00
_cell_angle_beta 90.00
_cell_angle_gamma 90.00
_cell_formula_units_Z 2
_cell_length_a 10.1225(14)
_cell_length_b 10.1225(14)
_cell_length_c 15.865(3)
_cell_measurement_reflns_used 6803
_cell_measurement_temperature 298(2)
_cell_measurement_theta_max 25.97
_cell_measurement_theta_min 2.39
_cell_volume 1625.6(4)
_computing_cell_refinement 'SAINT (Bruker, 2003)'
_computing_data_collection 'SMART (Bruker, 2003)'
_computing_data_reduction 'SAINT (Bruker, 2003)'
_computing_molecular_graphics 'SHELXTL (Sheldrick, 2008)'
_computing_publication_material 'SHELXTL (Sheldrick, 2008)'
_computing_structure_refinement 'SHELXL97 (Sheldrick, 2008)'
_computing_structure_solution 'SHELXS97 (Sheldrick, 2008)'
_diffrn_ambient_temperature 293(2)
_diffrn_measured_fraction_theta_full 1.000
_diffrn_measured_fraction_theta_max 1.000
_diffrn_measurement_device_type 'Bruker SMART 2K CCD'
_diffrn_measurement_method '\f and \w'
_diffrn_radiation_monochromator graphite
_diffrn_radiation_source 'fine-focus sealed tube'
_diffrn_radiation_type MoK\a
_diffrn_radiation_wavelength 0.71073
_diffrn_reflns_av_R_equivalents 0.0395
_diffrn_reflns_av_sigmaI/netI 0.0345
_diffrn_reflns_limit_h_max 12
_diffrn_reflns_limit_h_min -10
_diffrn_reflns_limit_k_max 11
_diffrn_reflns_limit_k_min -12
_diffrn_reflns_limit_l_max 12
_diffrn_reflns_limit_l_min -19
_diffrn_reflns_number 6803
_diffrn_reflns_theta_full 25.97
_diffrn_reflns_theta_max 25.97
_diffrn_reflns_theta_min 2.39
_diffrn_standards_number 0
_exptl_absorpt_coefficient_mu 0.451
_exptl_absorpt_correction_type none
_exptl_crystal_colour red
_exptl_crystal_density_diffrn 1.380
_exptl_crystal_density_method 'not measured'
_exptl_crystal_description block
_exptl_crystal_F_000 694
_exptl_crystal_size_max 0.45
_exptl_crystal_size_mid 0.44
_exptl_crystal_size_min 0.31
_refine_diff_density_max 0.184
_refine_diff_density_min -0.207
_refine_ls_abs_structure_details 'Flack (1983), 701 Friedel pairs'
_refine_ls_abs_structure_Flack 0.000(10)
_refine_ls_extinction_method none
_refine_ls_goodness_of_fit_ref 1.035
_refine_ls_hydrogen_treatment constr
_refine_ls_matrix_type full
_refine_ls_number_parameters 113
_refine_ls_number_reflns 1599
_refine_ls_number_restraints 0
_refine_ls_restrained_S_all 1.035
_refine_ls_R_factor_all 0.0592
_refine_ls_R_factor_gt 0.0350
_refine_ls_shift/su_max 0.000
_refine_ls_shift/su_mean 0.000
_refine_ls_structure_factor_coef Fsqd
_refine_ls_weighting_details 'calc w=1/[\s^2^(Fo^2^)+(0.0482P)^2^+0.3361P] where P=(Fo^2^+2Fc^2^)/3'
_refine_ls_weighting_scheme calc
_refine_ls_wR_factor_gt 0.0803
_refine_ls_wR_factor_ref 0.0952
_reflns_number_gt 1226
_reflns_number_total 1599
_reflns_threshold_expression I>2<s(I)
_cod_data_source_file bi2351.cif
_cod_data_source_block I
_cod_original_cell_volume 1625.6(5)
_cod_database_code 2221270
_cod_database_fobs_code 2221270

loop_
_symmetry_equiv_pos_as_xyz
'x, y, z'
'-x, -y, z'
'y, -x, -z'
'-y, x, -z'
'x+1/2, -y+1/2, z+1/2'
'-x+1/2, y+1/2, z+1/2'
'y+1/2, x+1/2, -z+1/2'
'-y+1/2, -x+1/2, -z+1/2'

loop_
_atom_site_type_symbol
_atom_site_label
_atom_site_fract_x
_atom_site_fract_y
_atom_site_fract_z
_atom_site_U_iso_or_equiv
_atom_site_adp_type
_atom_site_calc_flag
_atom_site_refinement_flags
_atom_site_occupancy
_atom_site_disorder_assembly
_atom_site_disorder_group
Mn Mn1 0.5000 0.0000 0.2500 0.0372(2) Uani d S 1 . .
C C1 0.3191(3) 0.1985(3) 0.12293(17) 0.0379(6) Uani d . 1 . .
C C2 0.2023(3) 0.1312(3) 0.1090(2) 0.0542(9) Uani d . 1 . .
H H2 0.1913 0.0448 0.1279 0.065 Uiso calc R 1 . .
C C3 0.1031(4) 0.1952(4) 0.0668(3) 0.0626(10) Uani d . 1 . .
H H3 0.0234 0.1520 0.0575 0.075 Uiso calc R 1 . .
C C4 0.1195(3) 0.3226(4) 0.0376(2) 0.0625(10) Uani d . 1 . .
H H4 0.0511 0.3624 0.0078 0.075 Uiso calc R 1 . .
C C5 0.2336(3) 0.3919(3) 0.0513(2) 0.0540(9) Uani d . 1 . .
H H5 0.2432 0.4782 0.0321 0.065 Uiso calc R 1 . .
C C6 0.3348(3) 0.3286(3) 0.09494(19) 0.0406(7) Uani d . 1 . .
C C7 0.5083(3) 0.2688(3) 0.16267(18) 0.0366(7) Uani d . 1 . .
C C8 0.6350(3) 0.2666(3) 0.2067(2) 0.0471(8) Uani d . 1 . .
C C9 0.7292(4) 0.3650(4) 0.2072(3) 0.0915(16) Uani d . 1 . .
H H9 0.7147 0.4441 0.1789 0.110 Uiso calc R 1 . .
C C10 0.8439(3) 0.3439(3) 0.2500 0.128(3) Uani d S 1 . .
H H10 0.9089 0.4089 0.2500 0.154 Uiso calc SR 1 . .
N N1 0.65540(18) 0.15540(18) 0.2500 0.0381(7) Uani d S 1 . .
N N2 0.4325(2) 0.1611(2) 0.16468(16) 0.0388(6) Uani d . 1 . .
N N3 0.4560(2) 0.3722(2) 0.12179(17) 0.0437(6) Uani d . 1 . .
H H1 0.5082 0.4448 0.1157 0.066 Uiso d PR 0.50 . .

loop_
_atom_site_aniso_label
_atom_site_aniso_U_11
_atom_site_aniso_U_22
_atom_site_aniso_U_33
_atom_site_aniso_U_12
_atom_site_aniso_U_13
_atom_site_aniso_U_23
Mn1 0.0277(3) 0.0277(3) 0.0560(5) -0.0078(3) 0.000 0.000
C1 0.0366(16) 0.0338(16) 0.0435(15) -0.0021(11) -0.0031(14) -0.0071(14)
C2 0.0514(19) 0.0429(18) 0.068(2) -0.0116(14) -0.0116(18) -0.0014(17)
C3 0.049(2) 0.056(2) 0.083(3) -0.0112(17) -0.016(2) -0.003(2)
C4 0.0494(19) 0.062(2) 0.076(3) 0.0047(18) -0.0231(18) 0.0033(19)
C5 0.053(2) 0.0375(17) 0.071(2) 0.0038(15) -0.0036(17) 0.0058(18)
C6 0.0381(16) 0.0316(16) 0.0520(18) -0.0011(12) -0.0007(14) -0.0043(14)
C7 0.0358(15) 0.0240(13) 0.0501(18) -0.0011(11) 0.0004(15) 0.0004(12)
C8 0.0367(16) 0.0352(16) 0.069(2) -0.0057(12) -0.0053(16) 0.0089(15)
C9 0.066(2) 0.051(2) 0.158(4) -0.0324(18) -0.046(3) 0.047(2)
C10 0.078(3) 0.078(3) 0.229(8) -0.058(3) -0.083(5) 0.083(5)
N1 0.0292(9) 0.0292(9) 0.0559(19) -0.0071(11) 0.0007(15) -0.0007(15)
N2 0.0347(13) 0.0285(11) 0.0531(15) -0.0063(10) -0.0047(11) -0.0010(11)
N3 0.0402(13) 0.0285(12) 0.0623(16) -0.0045(10) -0.0046(13) 0.0033(13)

loop_
_atom_type_symbol
_atom_type_description
_atom_type_scat_dispersion_real
_atom_type_scat_dispersion_imag
_atom_type_scat_source
C C 0.0033 0.0016 'International Tables Vol C Tables 4.2.6.8 and 6.1.1.4'
H H 0.0000 0.0000 'International Tables Vol C Tables 4.2.6.8 and 6.1.1.4'
N N 0.0061 0.0033 'International Tables Vol C Tables 4.2.6.8 and 6.1.1.4'
Mn Mn 0.3368 0.7283 'International Tables Vol C Tables 4.2.6.8 and 6.1.1.4'

loop_
_geom_angle_atom_site_label_1
_geom_angle_atom_site_label_2
_geom_angle_atom_site_label_3
_geom_angle_site_symmetry_1
_geom_angle_site_symmetry_3
_geom_angle
_geom_angle_publ_flag
N1 Mn1 N1 2_655 . 180.00(13) ?
N1 Mn1 N2 2_655 8 72.49(5) ?
N1 Mn1 N2 . 8 107.51(5) ?
N1 Mn1 N2 2_655 2_655 72.49(5) ?
N1 Mn1 N2 . 2_655 107.51(5) ?
N2 Mn1 N2 8 2_655 144.99(11) ?
N1 Mn1 N2 2_655 . 107.51(5) ?
N1 Mn1 N2 . . 72.49(5) ?
N2 Mn1 N2 8 . 85.43(12) ?
N2 Mn1 N2 2_655 . 105.11(12) ?
N1 Mn1 N2 2_655 7_545 107.51(5) ?
N1 Mn1 N2 . 7_545 72.49(5) ?
N2 Mn1 N2 8 7_545 105.11(12) ?
N2 Mn1 N2 2_655 7_545 85.43(12) ?
N2 Mn1 N2 . 7_545 144.99(11) ?
N2 C1 C2 . . 130.8(3) ?
N2 C1 C6 . . 108.5(2) ?
C2 C1 C6 . . 120.7(3) ?
C3 C2 C1 . . 118.1(3) ?
C3 C2 H2 . . 120.9 ?
C1 C2 H2 . . 120.9 ?
C2 C3 C4 . . 121.2(3) ?
C2 C3 H3 . . 119.4 ?
C4 C3 H3 . . 119.4 ?
C5 C4 C3 . . 121.8(3) ?
C5 C4 H4 . . 119.1 ?
C3 C4 H4 . . 119.1 ?
C4 C5 C6 . . 117.7(3) ?
C4 C5 H5 . . 121.2 ?
C6 C5 H5 . . 121.2 ?
N3 C6 C5 . . 131.7(3) ?
N3 C6 C1 . . 107.8(3) ?
C5 C6 C1 . . 120.5(3) ?
N2 C7 N3 . . 115.0(2) ?
N2 C7 C8 . . 118.8(2) ?
N3 C7 C8 . . 126.1(2) ?
N1 C8 C9 . . 120.0(3) ?
N1 C8 C7 . . 113.2(2) ?
C9 C8 C7 . . 126.8(3) ?
C10 C9 C8 . . 118.6(4) ?
C10 C9 H9 . . 120.7 ?
C8 C9 H9 . . 120.7 ?
C9 C10 C9 . 7_545 121.0(4) ?
C9 C10 H10 . . 119.5 ?
C9 C10 H10 7_545 . 119.5 ?
C8 N1 C8 . 7_545 121.7(3) ?
C8 N1 Mn1 . . 119.15(16) ?
C8 N1 Mn1 7_545 . 119.15(16) ?
C7 N2 C1 . . 104.0(2) ?
C7 N2 Mn1 . . 115.90(18) ?
C1 N2 Mn1 . . 138.51(18) ?
C7 N3 C6 . . 104.6(2) ?
C7 N3 H1 . . 116.9 ?
C6 N3 H1 . . 138.2 ?

loop_
_geom_bond_atom_site_label_1
_geom_bond_atom_site_label_2
_geom_bond_site_symmetry_2
_geom_bond_distance
_geom_bond_publ_flag
Mn1 N1 2_655 2.225(3) ?
Mn1 N1 . 2.225(3) ?
Mn1 N2 8 2.226(2) ?
Mn1 N2 2_655 2.226(2) ?
Mn1 N2 . 2.226(2) ?
Mn1 N2 7_545 2.226(2) ?
C1 N2 . 1.378(3) ?
C1 C2 . 1.382(4) ?
C1 C6 . 1.399(4) ?
C2 C3 . 1.370(5) ?
C2 H2 . 0.930 ?
C3 C4 . 1.380(5) ?
C3 H3 . 0.930 ?
C4 C5 . 1.369(5) ?
C4 H4 . 0.930 ?
C5 C6 . 1.393(4) ?
C5 H5 . 0.930 ?
C6 N3 . 1.372(4) ?
C7 N2 . 1.333(3) ?
C7 N3 . 1.341(4) ?
C7 C8 . 1.461(4) ?
C8 N1 . 1.334(3) ?
C8 C9 . 1.379(4) ?
C9 C10 . 1.362(4) ?
C9 H9 . 0.930 ?
C10 C9 7_545 1.362(4) ?
C10 H10 . 0.930 ?
N1 C8 7_545 1.334(3) ?
N3 H1 . 0.910 ?

loop_
_geom_hbond_atom_site_label_D
_geom_hbond_atom_site_label_H
_geom_hbond_atom_site_label_A
_geom_hbond_site_symmetry_A
_geom_hbond_distance_DH
_geom_hbond_distance_HA
_geom_hbond_distance_DA
_geom_hbond_angle_DHA
N3 H1 N3 2_665 0.91 1.89 2.736(4) 153.8
